data_7111307
loop_
_publ_author_name
'Wang, Qiang'
'Marr, Andrew C.'
'Blake, Alexander J.'
'Wilson, Claire'
'Schr&#xFFFD;der, Martin'

_publ_section_title
;
 Formation of nickel-thiolate aggregates via reaction with CH2Cl2
;
_journal_issue 22
_journal_name_full 'Chemical Communications'
_journal_page_first 2776
_journal_paper_doi 10.1039/b309523a
_journal_year 2003
_chemical_formula_moiety 'C92 H96 Cl2 Ni5 P4 S8, 4(C H2 Cl2)'
_chemical_formula_sum 'C96 H104 Cl10 Ni5 P4 S8'
_chemical_formula_weight 2286.20
_chemical_name_systematic
;
[Ni5Cl2(L1)4(dppe)2]
;
_space_group_IT_number 2
_symmetry_cell_setting triclinic
_symmetry_space_group_name_Hall '-P 1'
_symmetry_space_group_name_H-M 'P -1'
_atom_sites_solution_hydrogens 'placed geometrically, Me from difference Fourier method'
_atom_sites_solution_primary direct
_atom_sites_solution_secondary 'difference Fourier methods'
_audit_creation_method SHELXL-97
_cell_angle_alpha 89.446(2)
_cell_angle_beta 82.054(2)
_cell_angle_gamma 66.885(2)
_cell_formula_units_Z 1
_cell_length_a 11.0330(7)
_cell_length_b 13.1947(8)
_cell_length_c 19.0517(12)
_cell_measurement_reflns_used 7162
_cell_measurement_temperature 150(2)
_cell_measurement_theta_max 28.6
_cell_measurement_theta_min 2.4
_cell_volume 2523.3(3)
_computing_cell_refinement 'SAINT (Bruker, 1999a)'
_computing_data_collection 'SMART version 5.054 (Bruker, 1998)'
_computing_data_reduction SAINT
_computing_molecular_graphics 'SHELXTL/PC version 5.03 (Sheldrick, 1994)'
_computing_publication_material 'SHELXL-97; PLATON (Spek, 2001)'
_computing_structure_refinement 'SHELXL-97 (Sheldrick, 1997)'
_computing_structure_solution 'SHELXS-97 (Sheldrick, 1990)'
_diffrn_ambient_temperature 150(2)
_diffrn_measured_fraction_theta_full 0.941
_diffrn_measured_fraction_theta_max 0.851
_diffrn_measurement_device_type 'Bruker SMART1000 CCD area detector'
_diffrn_measurement_method \w
_diffrn_radiation_monochromator graphite
_diffrn_radiation_source 'normal-focus sealed tube'
_diffrn_radiation_type MoK\a
_diffrn_radiation_wavelength 0.71073
_diffrn_reflns_av_R_equivalents 0.019
_diffrn_reflns_av_sigmaI/netI 0.045
_diffrn_reflns_limit_h_max 13
_diffrn_reflns_limit_h_min -14
_diffrn_reflns_limit_k_max 16
_diffrn_reflns_limit_k_min -17
_diffrn_reflns_limit_l_max 21
_diffrn_reflns_limit_l_min -25
_diffrn_reflns_number 15902
_diffrn_reflns_theta_full 27.50
_diffrn_reflns_theta_max 28.72
_diffrn_reflns_theta_min 1.95
_diffrn_standards_decay_% none
_diffrn_standards_number 0
_exptl_absorpt_coefficient_mu 1.454
_exptl_absorpt_correction_T_max 0.784
_exptl_absorpt_correction_T_min 0.668
_exptl_absorpt_correction_type multi-scan
_exptl_absorpt_process_details 'SADABS (Bruker, 1999b)'
_exptl_crystal_colour 'dark red'
_exptl_crystal_density_diffrn 1.505
_exptl_crystal_density_meas ?
_exptl_crystal_density_method 'not measured'
_exptl_crystal_description column
_exptl_crystal_F_000 1178
_exptl_crystal_size_max 0.31
_exptl_crystal_size_mid 0.20
_exptl_crystal_size_min 0.18
_refine_diff_density_max 0.90
_refine_diff_density_min -0.84
_refine_diff_density_rms 0.10
_refine_ls_extinction_coef none
_refine_ls_extinction_method none
_refine_ls_goodness_of_fit_ref 1.028
_refine_ls_hydrogen_treatment 'riding model, Me as rigid rotating group'
_refine_ls_matrix_type full
_refine_ls_number_parameters 559
_refine_ls_number_reflns 11126
_refine_ls_number_restraints 8
_refine_ls_restrained_S_all 1.031
_refine_ls_R_factor_all 0.0731
_refine_ls_R_factor_gt 0.0463
_refine_ls_shift/su_max 0.001
_refine_ls_shift/su_mean 0.000
_refine_ls_structure_factor_coef Fsqd
_refine_ls_weighting_details 'calc w=1/[\s^2^(Fo^2^)+(0.0777P)^2^+2.3725P] where P=(Fo^2^+2Fc^2^)/3'
_refine_ls_weighting_scheme calc
_refine_ls_wR_factor_gt 0.1227
_refine_ls_wR_factor_ref 0.1451
_reflns_number_gt 7928
_reflns_number_total 11126
_reflns_threshold_expression >2sigma(I)
_cod_data_source_file b309523asup1.cif
_cod_data_source_block NIDPS2
_cod_depositor_comments
;
The following automatic conversions were performed:

'_symmetry_cell_setting' value 'Triclinic' changed to 'triclinic'
according to /home/saulius/struct/CIF-dictionaries/cif_core.dic
dictionary named 'cif_core.dic' version 2.4.2 from 2011-04-26.

Automatic conversion script
Id: cif_fix_values 1891 2012-01-12 08:04:46Z andrius 

The following automatic conversions were performed:

'_exptl_crystal_density_meas' value 'none' was changed to '?' - the
value is perceived as not measured.

Automatic conversion script
Id: cif_fix_values 3008 2015-01-20 13:52:24Z robertas 
;
_cod_original_cell_volume 2523.3(5)
_cod_original_sg_symbol_H-M P-1
_cod_database_code 7111307

loop_
_symmetry_equiv_pos_as_xyz
'x, y, z'
'-x, -y, -z'

loop_
_atom_site_label
_atom_site_type_symbol
_atom_site_fract_x
_atom_site_fract_y
_atom_site_fract_z
_atom_site_U_iso_or_equiv
_atom_site_adp_type
_atom_site_occupancy
_atom_site_symmetry_multiplicity
_atom_site_calc_flag
_atom_site_refinement_flags
_atom_site_disorder_assembly
_atom_site_disorder_group
Ni1 Ni 0.5000 0.0000 0.5000 0.02597(15) Uani 1 2 d S . .
Ni2 Ni 0.54870(4) -0.01336(4) 0.63949(2) 0.02482(12) Uani 1 1 d . . .
Ni3 Ni 0.58132(4) -0.01766(4) 0.78573(2) 0.02582(12) Uani 1 1 d . . .
S1 S 0.54386(9) 0.11827(7) 0.71017(5) 0.02746(19) Uani 1 1 d . . .
S2 S 0.45243(9) -0.07383(7) 0.72971(5) 0.02799(19) Uani 1 1 d . . .
S3 S 0.57577(9) -0.14497(7) 0.56264(5) 0.02908(19) Uani 1 1 d . . .
S4 S 0.66378(9) 0.01833(8) 0.54433(5) 0.0294(2) Uani 1 1 d . . .
P1 P 0.74675(9) 0.00601(8) 0.82103(5) 0.0282(2) Uani 1 1 d . . .
P2 P 0.65424(10) -0.17168(8) 0.83885(5) 0.0292(2) Uani 1 1 d . . .
Cl1 Cl 0.42338(10) 0.09525(8) 0.89867(5) 0.0361(2) Uani 1 1 d . . .
Cl1S Cl -0.03107(17) -0.08861(16) 1.06076(10) 0.0868(5) Uani 1 1 d D . .
Cl2S Cl 0.01603(19) -0.31541(18) 1.02996(14) 0.1162(8) Uani 1 1 d D . .
Cl3S Cl 1.3331(2) -0.57174(18) 1.00060(10) 0.1031(6) Uani 1 1 d D . .
Cl4S Cl 1.2189(3) -0.5278(2) 0.87142(12) 0.1203(8) Uani 1 1 d D . .
C1 C 0.7330(5) -0.1530(3) 0.9142(2) 0.0398(9) Uani 1 1 d . . .
H1A H 0.6765 -0.1535 0.9592 0.048 Uiso 1 1 calc R . .
H1B H 0.8206 -0.2152 0.9134 0.048 Uiso 1 1 calc R . .
C1S C -0.0670(6) -0.2009(4) 1.0888(3) 0.0778(18) Uani 1 1 d D . .
H1SA H -0.1642 -0.1806 1.0929 0.093 Uiso 1 1 calc R . .
H1SB H -0.0405 -0.2201 1.1363 0.093 Uiso 1 1 calc R . .
C2 C 0.7527(4) -0.0435(3) 0.91127(19) 0.0361(9) Uani 1 1 d . . .
H2A H 0.8397 -0.0548 0.9257 0.043 Uiso 1 1 calc R . .
H2B H 0.6818 0.0124 0.9447 0.043 Uiso 1 1 calc R . .
C2S C 1.256(2) -0.6156(11) 0.9421(7) 0.088(6) Uiso 0.59(4) 1 d PD A 1
C2S' C 1.320(3) -0.6291(9) 0.9196(9) 0.089(8) Uiso 0.41(4) 1 d PD A 2
C11 C 0.7480(4) 0.1434(3) 0.8238(2) 0.0334(8) Uani 1 1 d . . .
C12 C 0.8342(5) 0.1709(4) 0.7759(2) 0.0480(11) Uani 1 1 d . . .
H12A H 0.8970 0.1166 0.7421 0.058 Uiso 1 1 calc R . .
C13 C 0.8302(6) 0.2780(4) 0.7764(3) 0.0605(14) Uani 1 1 d . . .
H13A H 0.8890 0.2966 0.7426 0.073 Uiso 1 1 calc R . .
C14 C 0.7425(5) 0.3556(4) 0.8252(3) 0.0640(15) Uani 1 1 d . . .
H14A H 0.7407 0.4282 0.8259 0.077 Uiso 1 1 calc R . .
C15 C 0.6567(6) 0.3294(4) 0.8733(4) 0.0769(19) Uani 1 1 d . . .
H15A H 0.5963 0.3835 0.9078 0.092 Uiso 1 1 calc R . .
C16 C 0.6575(5) 0.2239(4) 0.8718(3) 0.0582(14) Uani 1 1 d . . .
H16A H 0.5951 0.2071 0.9042 0.070 Uiso 1 1 calc R . .
C21 C 0.9056(4) -0.0777(3) 0.7694(2) 0.0314(8) Uani 1 1 d . . .
C22 C 0.9111(4) -0.0949(4) 0.6972(2) 0.0416(10) Uani 1 1 d . . .
H22A H 0.8322 -0.0643 0.6760 0.050 Uiso 1 1 calc R . .
C23 C 1.0321(5) -0.1568(4) 0.6555(3) 0.0515(12) Uani 1 1 d . . .
H23A H 1.0359 -0.1672 0.6058 0.062 Uiso 1 1 calc R . .
C24 C 1.1448(5) -0.2025(4) 0.6861(3) 0.0515(12) Uani 1 1 d . . .
H24A H 1.2271 -0.2449 0.6576 0.062 Uiso 1 1 calc R . .
C25 C 1.1407(5) -0.1878(4) 0.7572(3) 0.0539(12) Uani 1 1 d . . .
H25A H 1.2197 -0.2212 0.7779 0.065 Uiso 1 1 calc R . .
C26 C 1.0229(4) -0.1251(4) 0.7992(3) 0.0457(10) Uani 1 1 d . . .
H26A H 1.0215 -0.1141 0.8485 0.055 Uiso 1 1 calc R . .
C31 C 0.7793(4) -0.2888(3) 0.7846(2) 0.0326(8) Uani 1 1 d . . .
C32 C 0.7839(5) -0.2910(4) 0.7115(2) 0.0460(11) Uani 1 1 d . . .
H32A H 0.7274 -0.2287 0.6896 0.055 Uiso 1 1 calc R . .
C33 C 0.8708(6) -0.3841(4) 0.6702(3) 0.0585(13) Uani 1 1 d . . .
H33A H 0.8722 -0.3851 0.6202 0.070 Uiso 1 1 calc R . .
C34 C 0.9535(5) -0.4732(4) 0.7001(3) 0.0588(13) Uani 1 1 d . . .
H34A H 1.0140 -0.5355 0.6712 0.071 Uiso 1 1 calc R . .
C35 C 0.9495(5) -0.4731(4) 0.7722(3) 0.0595(13) Uani 1 1 d . . .
H35A H 1.0062 -0.5363 0.7934 0.071 Uiso 1 1 calc R . .
C36 C 0.8631(5) -0.3812(4) 0.8148(3) 0.0512(11) Uani 1 1 d . . .
H36A H 0.8615 -0.3818 0.8647 0.061 Uiso 1 1 calc R . .
C41 C 0.5290(4) -0.2250(3) 0.8726(2) 0.0363(9) Uani 1 1 d . . .
C42 C 0.4270(5) -0.1663(4) 0.9244(3) 0.0547(13) Uani 1 1 d . . .
H42A H 0.4250 -0.1004 0.9451 0.066 Uiso 1 1 calc R . .
C43 C 0.3265(5) -0.2023(4) 0.9469(3) 0.0618(14) Uani 1 1 d . . .
H43A H 0.2560 -0.1607 0.9829 0.074 Uiso 1 1 calc R . .
C44 C 0.3277(5) -0.2969(4) 0.9180(3) 0.0567(13) Uani 1 1 d . . .
H44A H 0.2604 -0.3226 0.9352 0.068 Uiso 1 1 calc R . .
C45 C 0.4261(5) -0.3543(4) 0.8644(3) 0.0551(12) Uani 1 1 d . . .
H45A H 0.4257 -0.4189 0.8430 0.066 Uiso 1 1 calc R . .
C46 C 0.5271(5) -0.3186(4) 0.8408(2) 0.0462(10) Uani 1 1 d . . .
H46A H 0.5947 -0.3583 0.8029 0.055 Uiso 1 1 calc R . .
C51 C 0.2332(4) 0.1088(3) 0.7025(2) 0.0327(8) Uani 1 1 d . . .
C52 C 0.2744(4) 0.1961(3) 0.6890(2) 0.0319(8) Uani 1 1 d . . .
C53 C 0.2291(4) 0.2637(3) 0.6344(2) 0.0361(9) Uani 1 1 d . . .
H53A H 0.2592 0.3213 0.6247 0.043 Uiso 1 1 calc R . .
C54 C 0.1414(4) 0.2512(3) 0.5929(2) 0.0376(9) Uani 1 1 d . . .
C55 C 0.0992(4) 0.1649(4) 0.6065(2) 0.0377(9) Uani 1 1 d . . .
C56 C 0.1467(4) 0.0956(3) 0.6600(2) 0.0364(9) Uani 1 1 d . . .
H56A H 0.1192 0.0362 0.6683 0.044 Uiso 1 1 calc R . .
C57 C 0.0945(5) 0.3272(4) 0.5344(2) 0.0510(11) Uani 1 1 d . . .
H57A H 0.1415 0.3769 0.5292 0.077 Uiso 1 1 calc R . .
H57B H -0.0015 0.3706 0.5459 0.077 Uiso 1 1 calc R . .
H57C H 0.1129 0.2837 0.4899 0.077 Uiso 1 1 calc R . .
C58 C 0.0046(4) 0.1460(4) 0.5632(3) 0.0514(12) Uani 1 1 d . . .
H58A H -0.0176 0.0851 0.5821 0.077 Uiso 1 1 calc R . .
H58B H 0.0470 0.1274 0.5137 0.077 Uiso 1 1 calc R . .
H58C H -0.0769 0.2131 0.5656 0.077 Uiso 1 1 calc R . .
C61 C 0.4585(4) -0.2110(3) 0.5794(2) 0.0360(9) Uani 1 1 d . . .
H61A H 0.4710 -0.2521 0.6233 0.043 Uiso 1 1 calc R . .
H61B H 0.3656 -0.1556 0.5840 0.043 Uiso 1 1 calc R . .
C62 C 0.4899(4) -0.2888(3) 0.5153(2) 0.0344(8) Uani 1 1 d . . .
C63 C 0.4227(4) -0.2548(3) 0.4562(2) 0.0333(8) Uani 1 1 d . . .
C64 C 0.4605(4) -0.3299(3) 0.3985(2) 0.0384(9) Uani 1 1 d . . .
H64A H 0.4139 -0.3088 0.3589 0.046 Uiso 1 1 calc R . .
C65 C 0.5617(4) -0.4329(3) 0.3957(2) 0.0398(9) Uani 1 1 d . . .
C66 C 0.6306(4) -0.4656(3) 0.4544(2) 0.0404(9) Uani 1 1 d . . .
C67 C 0.5912(4) -0.3917(3) 0.5131(2) 0.0378(9) Uani 1 1 d . . .
H67A H 0.6362 -0.4134 0.5532 0.045 Uiso 1 1 calc R . .
C81 C 0.6903(4) 0.1467(3) 0.5442(2) 0.0355(8) Uani 1 1 d . . .
H81A H 0.7326 0.1484 0.5865 0.043 Uiso 1 1 calc R . .
H81B H 0.7565 0.1416 0.5022 0.043 Uiso 1 1 calc R . .
C100 C 0.2831(4) 0.0300(3) 0.7582(2) 0.0346(8) Uani 1 1 d . . .
H10A H 0.2220 -0.0079 0.7706 0.042 Uiso 1 1 calc R . .
H10B H 0.2829 0.0714 0.8013 0.042 Uiso 1 1 calc R . .
C101 C 0.3682(4) 0.2145(3) 0.7326(2) 0.0341(8) Uani 1 1 d . . .
H10C H 0.3382 0.2081 0.7833 0.041 Uiso 1 1 calc R . .
H10D H 0.3627 0.2907 0.7267 0.041 Uiso 1 1 calc R . .
C200 C 0.7438(5) -0.5752(4) 0.4546(3) 0.0504(11) Uani 1 1 d . . .
H20D H 0.7780 -0.5825 0.5000 0.076 Uiso 1 1 calc R . .
H20E H 0.8149 -0.5810 0.4159 0.076 Uiso 1 1 calc R . .
H20F H 0.7126 -0.6341 0.4480 0.076 Uiso 1 1 calc R . .
C201 C 0.5974(6) -0.5089(4) 0.3304(3) 0.0552(12) Uani 1 1 d . . .
H20A H 0.5389 -0.4724 0.2955 0.083 Uiso 1 1 calc R . .
H20B H 0.5860 -0.5770 0.3436 0.083 Uiso 1 1 calc R . .
H20C H 0.6903 -0.5267 0.3099 0.083 Uiso 1 1 calc R . .

loop_
_atom_site_aniso_label
_atom_site_aniso_U_11
_atom_site_aniso_U_22
_atom_site_aniso_U_33
_atom_site_aniso_U_23
_atom_site_aniso_U_13
_atom_site_aniso_U_12
Ni1 0.0267(3) 0.0307(3) 0.0220(3) 0.0015(2) -0.0028(2) -0.0133(3)
Ni2 0.0250(2) 0.0268(2) 0.0225(2) -0.00020(17) -0.00334(17) -0.01008(18)
Ni3 0.0274(2) 0.0254(2) 0.0244(2) -0.00051(17) -0.00399(17) -0.01003(19)
S1 0.0280(4) 0.0286(4) 0.0268(4) 0.0007(3) -0.0059(3) -0.0117(4)
S2 0.0316(5) 0.0286(4) 0.0251(4) -0.0008(3) -0.0029(3) -0.0136(4)
S3 0.0326(5) 0.0307(4) 0.0239(4) -0.0009(3) -0.0031(3) -0.0127(4)
S4 0.0261(4) 0.0362(5) 0.0268(4) 0.0009(4) -0.0027(3) -0.0134(4)
P1 0.0292(5) 0.0293(5) 0.0259(4) -0.0023(4) -0.0050(4) -0.0108(4)
P2 0.0335(5) 0.0280(5) 0.0242(4) -0.0002(4) -0.0017(4) -0.0109(4)
Cl1 0.0387(5) 0.0401(5) 0.0270(4) -0.0056(4) 0.0010(4) -0.0148(4)
Cl1S 0.0726(10) 0.1006(12) 0.0923(12) -0.0040(10) -0.0241(9) -0.0354(9)
Cl2S 0.0660(11) 0.0984(14) 0.162(2) -0.0376(14) 0.0205(12) -0.0195(10)
Cl3S 0.1014(14) 0.1064(14) 0.0735(11) 0.0205(10) -0.0104(10) -0.0125(11)
Cl4S 0.170(2) 0.1286(18) 0.0960(14) 0.0033(12) -0.0492(15) -0.0844(17)
C1 0.055(3) 0.039(2) 0.0269(19) 0.0033(16) -0.0131(18) -0.018(2)
C1S 0.051(3) 0.090(5) 0.080(4) -0.005(3) -0.003(3) -0.017(3)
C2 0.043(2) 0.041(2) 0.0263(18) -0.0022(16) -0.0081(16) -0.0176(18)
C11 0.032(2) 0.0315(19) 0.038(2) -0.0043(16) -0.0067(16) -0.0124(16)
C12 0.052(3) 0.039(2) 0.050(3) -0.0046(19) 0.006(2) -0.019(2)
C13 0.065(3) 0.047(3) 0.071(3) 0.002(2) 0.007(3) -0.029(3)
C14 0.061(3) 0.037(2) 0.094(4) -0.009(3) 0.008(3) -0.026(2)
C15 0.069(4) 0.048(3) 0.105(5) -0.031(3) 0.032(3) -0.027(3)
C16 0.058(3) 0.042(3) 0.072(3) -0.019(2) 0.020(3) -0.027(2)
C21 0.0301(19) 0.0282(18) 0.036(2) -0.0019(15) -0.0051(15) -0.0111(15)
C22 0.033(2) 0.047(2) 0.040(2) -0.0049(18) -0.0026(17) -0.0122(19)
C23 0.043(3) 0.062(3) 0.044(3) -0.014(2) 0.007(2) -0.018(2)
C24 0.033(2) 0.043(2) 0.071(3) -0.011(2) 0.006(2) -0.011(2)
C25 0.031(2) 0.048(3) 0.075(3) 0.002(2) -0.015(2) -0.006(2)
C26 0.038(2) 0.048(2) 0.049(3) -0.001(2) -0.0133(19) -0.013(2)
C31 0.033(2) 0.0301(19) 0.0325(19) -0.0009(15) -0.0019(15) -0.0114(16)
C32 0.050(3) 0.036(2) 0.038(2) -0.0011(18) 0.0001(19) -0.004(2)
C33 0.074(4) 0.044(3) 0.039(2) -0.009(2) 0.004(2) -0.008(2)
C34 0.056(3) 0.041(3) 0.059(3) -0.012(2) 0.007(2) -0.003(2)
C35 0.051(3) 0.041(3) 0.070(3) -0.001(2) -0.014(3) 0.001(2)
C36 0.052(3) 0.046(3) 0.045(3) -0.001(2) -0.015(2) -0.006(2)
C41 0.042(2) 0.032(2) 0.033(2) 0.0070(16) -0.0028(17) -0.0147(18)
C42 0.062(3) 0.040(2) 0.058(3) -0.012(2) 0.022(2) -0.025(2)
C43 0.056(3) 0.053(3) 0.067(3) -0.008(2) 0.024(3) -0.022(3)
C44 0.052(3) 0.058(3) 0.065(3) 0.009(2) 0.003(2) -0.031(3)
C45 0.055(3) 0.054(3) 0.063(3) -0.004(2) -0.003(2) -0.030(2)
C46 0.048(3) 0.045(2) 0.045(2) -0.0071(19) 0.0043(19) -0.021(2)
C51 0.0241(18) 0.039(2) 0.0326(19) -0.0047(16) -0.0001(14) -0.0111(16)
C52 0.0252(18) 0.0330(19) 0.0329(19) -0.0054(15) -0.0007(14) -0.0076(15)
C53 0.0253(19) 0.038(2) 0.040(2) -0.0034(17) -0.0034(16) -0.0076(16)
C54 0.0238(19) 0.042(2) 0.037(2) -0.0004(17) -0.0025(15) -0.0034(17)
C55 0.0217(18) 0.052(2) 0.034(2) -0.0066(18) -0.0021(15) -0.0092(17)
C56 0.0241(18) 0.043(2) 0.040(2) -0.0076(17) 0.0013(15) -0.0129(17)
C57 0.035(2) 0.064(3) 0.047(3) 0.005(2) -0.0112(19) -0.010(2)
C58 0.035(2) 0.068(3) 0.052(3) -0.001(2) -0.015(2) -0.019(2)
C61 0.045(2) 0.041(2) 0.0287(19) 0.0016(16) -0.0031(16) -0.0243(19)
C62 0.041(2) 0.037(2) 0.0314(19) 0.0016(16) -0.0050(16) -0.0219(18)
C63 0.035(2) 0.038(2) 0.0335(19) 0.0019(16) -0.0029(16) -0.0222(17)
C64 0.047(2) 0.044(2) 0.033(2) 0.0042(17) -0.0084(17) -0.027(2)
C65 0.050(3) 0.038(2) 0.038(2) 0.0012(17) -0.0056(18) -0.025(2)
C66 0.049(2) 0.040(2) 0.041(2) 0.0015(18) -0.0053(19) -0.027(2)
C67 0.043(2) 0.040(2) 0.037(2) 0.0054(17) -0.0085(17) -0.0221(19)
C81 0.036(2) 0.044(2) 0.036(2) 0.0042(17) -0.0075(16) -0.0256(18)
C100 0.0284(19) 0.044(2) 0.0291(19) -0.0041(16) 0.0035(15) -0.0135(17)
C101 0.033(2) 0.0288(19) 0.035(2) -0.0031(15) -0.0039(16) -0.0069(16)
C200 0.054(3) 0.043(2) 0.058(3) 0.001(2) -0.012(2) -0.021(2)
C201 0.077(4) 0.043(3) 0.050(3) -0.006(2) -0.010(2) -0.028(3)

loop_
_atom_type_symbol
_atom_type_description
_atom_type_scat_dispersion_real
_atom_type_scat_dispersion_imag
_atom_type_scat_source
C C 0.0033 0.0016 'International Tables Vol C Tables 4.2.6.8 and 6.1.1.4'
H H 0.0000 0.0000 'International Tables Vol C Tables 4.2.6.8 and 6.1.1.4'
P P 0.1023 0.0942 'International Tables Vol C Tables 4.2.6.8 and 6.1.1.4'
S S 0.1246 0.1234 'International Tables Vol C Tables 4.2.6.8 and 6.1.1.4'
Ni Ni 0.3393 1.1124 'International Tables Vol C Tables 4.2.6.8 and 6.1.1.4'
Cl Cl 0.1484 0.1585 'International Tables Vol C Tables 4.2.6.8 and 6.1.1.4'

loop_
_geom_angle_atom_site_label_1
_geom_angle_atom_site_label_2
_geom_angle_atom_site_label_3
_geom_angle
_geom_angle_site_symmetry_1
_geom_angle_site_symmetry_3
_geom_angle_publ_flag
S3 Ni1 S3 180 . 2_656 ?
S3 Ni1 S4 75.95(3) . . yes
S3 Ni1 S4 104.05(3) 2_656 . ?
S3 Ni1 S4 104.05(3) . 2_656 ?
S3 Ni1 S4 75.95(3) 2_656 2_656 ?
S4 Ni1 S4 180 . 2_656 ?
S3 Ni1 Ni2 129.41(2) . 2_656 ?
S3 Ni1 Ni2 50.59(2) 2_656 2_656 ?
S4 Ni1 Ni2 129.04(2) . 2_656 ?
S4 Ni1 Ni2 50.96(2) 2_656 2_656 ?
S3 Ni1 Ni2 50.59(2) . . ?
S3 Ni1 Ni2 129.41(2) 2_656 . ?
S4 Ni1 Ni2 50.96(2) . . ?
S4 Ni1 Ni2 129.04(2) 2_656 . ?
Ni2 Ni1 Ni2 180 2_656 . ?
S3 Ni2 S1 173.26(4) . . yes
S3 Ni2 S4 75.73(4) . . yes
S1 Ni2 S4 98.38(4) . . yes
S3 Ni2 S2 96.55(4) . . yes
S1 Ni2 S2 88.98(4) . . yes
S4 Ni2 S2 170.62(4) . . yes
S3 Ni2 Ni1 50.51(3) . . ?
S1 Ni2 Ni1 128.01(3) . . ?
S4 Ni2 Ni1 50.71(3) . . ?
S2 Ni2 Ni1 127.94(3) . . ?
S3 Ni2 Ni3 131.46(3) . . ?
S1 Ni2 Ni3 50.50(3) . . ?
S4 Ni2 Ni3 131.67(3) . . ?
S2 Ni2 Ni3 50.32(3) . . ?
Ni1 Ni2 Ni3 176.30(2) . . yes
P1 Ni3 P2 84.16(4) . . yes
P1 Ni3 S2 165.17(4) . . yes
P2 Ni3 S2 91.44(4) . . yes
P1 Ni3 S1 93.83(4) . . yes
P2 Ni3 S1 166.42(4) . . yes
S2 Ni3 S1 87.13(4) . . yes
P1 Ni3 Cl1 90.17(4) . . yes
P2 Ni3 Cl1 94.27(4) . . yes
S2 Ni3 Cl1 104.30(4) . . yes
S1 Ni3 Cl1 99.17(4) . . yes
P1 Ni3 Ni2 121.89(3) . . ?
P2 Ni3 Ni2 121.38(3) . . ?
S2 Ni3 Ni2 49.49(3) . . ?
S1 Ni3 Ni2 49.06(2) . . ?
Cl1 Ni3 Ni2 131.98(3) . . ?
C101 S1 Ni2 107.26(13) . . ?
C101 S1 Ni3 107.55(13) . . ?
Ni2 S1 Ni3 80.43(3) . . ?
C100 S2 Ni2 109.18(13) . . ?
C100 S2 Ni3 104.01(13) . . ?
Ni2 S2 Ni3 80.19(3) . . ?
C61 S3 Ni1 111.59(14) . . ?
C61 S3 Ni2 115.72(13) . . ?
Ni1 S3 Ni2 78.90(3) . . ?
C81 S4 Ni1 123.53(13) . . ?
C81 S4 Ni2 117.74(13) . . ?
Ni1 S4 Ni2 78.33(3) . . ?
C21 P1 C11 103.97(17) . . ?
C21 P1 C2 106.38(19) . . ?
C11 P1 C2 107.76(18) . . ?
C21 P1 Ni3 112.84(12) . . ?
C11 P1 Ni3 119.76(13) . . ?
C2 P1 Ni3 105.40(14) . . ?
C31 P2 C41 102.31(18) . . ?
C31 P2 C1 106.13(19) . . ?
C41 P2 C1 107.87(19) . . ?
C31 P2 Ni3 115.46(13) . . ?
C41 P2 Ni3 115.58(14) . . ?
C1 P2 Ni3 108.83(14) . . ?
C2 C1 P2 111.3(3) . . ?
Cl1S C1S Cl2S 111.6(3) . . ?
C1 C2 P1 110.1(3) . . ?
Cl3S C2S Cl4S 111.5(5) . . ?
Cl4S C2S' Cl3S 110.4(6) . . ?
C12 C11 C16 118.5(4) . . ?
C12 C11 P1 121.1(3) . . ?
C16 C11 P1 120.3(3) . . ?
C11 C12 C13 120.6(4) . . ?
C14 C13 C12 120.1(5) . . ?
C13 C14 C15 120.0(5) . . ?
C14 C15 C16 120.3(5) . . ?
C11 C16 C15 120.5(5) . . ?
C22 C21 C26 118.5(4) . . ?
C22 C21 P1 118.7(3) . . ?
C26 C21 P1 122.9(3) . . ?
C21 C22 C23 120.3(4) . . ?
C24 C23 C22 119.8(4) . . ?
C25 C24 C23 120.6(4) . . ?
C24 C25 C26 120.6(4) . . ?
C25 C26 C21 120.2(4) . . ?
C36 C31 C32 118.3(4) . . ?
C36 C31 P2 121.7(3) . . ?
C32 C31 P2 119.8(3) . . ?
C31 C32 C33 120.3(4) . . ?
C34 C33 C32 120.9(5) . . ?
C33 C34 C35 119.8(4) . . ?
C34 C35 C36 120.4(5) . . ?
C31 C36 C35 120.4(4) . . ?
C42 C41 C46 118.9(4) . . ?
C42 C41 P2 119.9(3) . . ?
C46 C41 P2 120.7(3) . . ?
C41 C42 C43 120.4(4) . . ?
C44 C43 C42 120.8(5) . . ?
C43 C44 C45 119.6(5) . . ?
C44 C45 C46 120.3(5) . . ?
C41 C46 C45 120.0(4) . . ?
C56 C51 C52 117.8(4) . . ?
C56 C51 C100 120.4(4) . . ?
C52 C51 C100 121.8(3) . . ?
C53 C52 C51 119.0(4) . . ?
C53 C52 C101 120.5(4) . . ?
C51 C52 C101 120.5(3) . . ?
C52 C53 C54 123.0(4) . . ?
C53 C54 C55 118.3(4) . . ?
C53 C54 C57 120.9(4) . . ?
C55 C54 C57 120.8(4) . . ?
C56 C55 C54 118.9(4) . . ?
C56 C55 C58 119.9(4) . . ?
C54 C55 C58 121.2(4) . . ?
C55 C56 C51 123.0(4) . . ?
C62 C61 S3 104.8(3) . . ?
C67 C62 C63 119.6(4) . . ?
C67 C62 C61 119.4(4) . . ?
C63 C62 C61 120.9(4) . . ?
C64 C63 C62 117.3(4) . . ?
C64 C63 C81 120.1(4) . 2_656 ?
C62 C63 C81 122.4(3) . 2_656 ?
C65 C64 C63 123.6(4) . . ?
C64 C65 C66 118.8(4) . . ?
C64 C65 C201 120.1(4) . . ?
C66 C65 C201 121.1(4) . . ?
C67 C66 C65 117.9(4) . . ?
C67 C66 C200 120.2(4) . . ?
C65 C66 C200 121.8(4) . . ?
C62 C67 C66 122.8(4) . . ?
C63 C81 S4 120.8(3) 2_656 . ?
C51 C100 S2 112.5(3) . . ?
C52 C101 S1 114.8(3) . . ?

loop_
_geom_bond_atom_site_label_1
_geom_bond_atom_site_label_2
_geom_bond_distance
_geom_bond_site_symmetry_2
_geom_bond_publ_flag
Ni1 S3 2.1813(9) . yes
Ni1 S3 2.1813(9) 2_656 ?
Ni1 S4 2.1922(9) . yes
Ni1 S4 2.1922(9) 2_656 ?
Ni1 Ni2 2.7738(5) 2_656 ?
Ni1 Ni2 2.7738(5) . yes
Ni2 S3 2.1840(10) . yes
Ni2 S1 2.1874(10) . yes
Ni2 S4 2.2000(10) . yes
Ni2 S2 2.2031(10) . yes
Ni2 Ni3 2.8552(6) . yes
Ni3 P1 2.1616(10) . yes
Ni3 P2 2.1687(10) . yes
Ni3 S2 2.2300(10) . yes
Ni3 S1 2.2343(10) . yes
Ni3 Cl1 2.6217(10) . yes
S1 C101 1.844(4) . ?
S2 C100 1.840(4) . ?
S3 C61 1.816(4) . ?
S4 C81 1.828(4) . ?
P1 C21 1.812(4) . ?
P1 C11 1.819(4) . ?
P1 C2 1.834(4) . ?
P2 C31 1.822(4) . ?
P2 C41 1.824(4) . ?
P2 C1 1.844(4) . ?
Cl1S C1S 1.739(6) . ?
Cl2S C1S 1.743(5) . ?
Cl3S C2S 1.718(8) . ?
Cl3S C2S' 1.772(9) . ?
Cl4S C2S' 1.723(9) . ?
Cl4S C2S 1.754(8) . ?
C1 C2 1.541(6) . ?
C11 C12 1.377(6) . ?
C11 C16 1.377(6) . ?
C12 C13 1.396(6) . ?
C13 C14 1.357(7) . ?
C14 C15 1.366(8) . ?
C15 C16 1.389(7) . ?
C21 C22 1.385(6) . ?
C21 C26 1.396(6) . ?
C22 C23 1.395(6) . ?
C23 C24 1.362(7) . ?
C24 C25 1.361(7) . ?
C25 C26 1.376(6) . ?
C31 C36 1.385(6) . ?
C31 C32 1.387(6) . ?
C32 C33 1.391(6) . ?
C33 C34 1.352(7) . ?
C34 C35 1.368(7) . ?
C35 C36 1.391(7) . ?
C41 C42 1.365(6) . ?
C41 C46 1.390(6) . ?
C42 C43 1.385(7) . ?
C43 C44 1.363(7) . ?
C44 C45 1.364(7) . ?
C45 C46 1.390(6) . ?
C51 C56 1.394(5) . ?
C51 C52 1.404(5) . ?
C51 C100 1.483(6) . ?
C52 C53 1.380(6) . ?
C52 C101 1.504(5) . ?
C53 C54 1.388(6) . ?
C54 C55 1.399(6) . ?
C54 C57 1.498(6) . ?
C55 C56 1.379(6) . ?
C55 C58 1.510(6) . ?
C61 C62 1.515(5) . ?
C62 C67 1.375(6) . ?
C62 C63 1.407(5) . ?
C63 C64 1.390(5) . ?
C63 C81 1.482(6) 2_656 ?
C64 C65 1.375(6) . ?
C65 C66 1.409(6) . ?
C65 C201 1.512(6) . ?
C66 C67 1.393(6) . ?
C66 C200 1.495(6) . ?
C81 C63 1.482(6) 2_656 ?
